data_4023024
loop_
_publ_author_name
'Santos Fustero'
'Bego\~na Fern\'andez'
'Juan F. Sanz-Cervera'
'Natalia Mateu'
'Silvia Mosul\'en'
'Rodrigo J. Carbajo'
'Antonio Pineda-Lucena'
'Carmen Ram\'irez de Arellano'

_publ_section_title
;
 Asymmetric Synthesis of Fluorinated Amino Macrolactones
 through Ring-Closing Metathesis
;
_journal_name_full 'Journal of Organic Chemistry'
_journal_page_first 8716
_journal_page_last 8723
_journal_paper_doi 10.1021/jo701484w
_journal_volume 72
_journal_year 2007
_chemical_absolute_configuration rm
_chemical_formula_sum 'C17 H17 F4 N O4'
_chemical_formula_weight 375.32
_chemical_name_systematic
; 
 ? 
;
_space_group_IT_number 19
_symmetry_cell_setting orthorhombic
_symmetry_space_group_name_Hall 'P 2ac 2ab'
_symmetry_space_group_name_H-M 'P 21 21 21'
_atom_sites_solution_hydrogens geom
_atom_sites_solution_primary direct
_atom_sites_solution_secondary difmap
_audit_creation_method SHELXL-97
_cell_angle_alpha 90.00
_cell_angle_beta 90.00
_cell_angle_gamma 90.00
_cell_formula_units_Z 4
_cell_length_a 5.2691(11)
_cell_length_b 14.262(3)
_cell_length_c 21.962(4)
_cell_measurement_reflns_used 6214
_cell_measurement_temperature 150(2)
_cell_measurement_theta_max 27.485
_cell_measurement_theta_min 0.998
_cell_volume 1650.3(6)
_computing_cell_refinement 'HKL Scalepack (Otwinowski & Minor 1997)'
_computing_data_collection 'Collect (Nonius BV, 1997-2000)'
_computing_data_reduction 'HKL Scalepack (Otwinowski & Minor 1997)'
_computing_molecular_graphics 'SHELXTL v6.14 (Bruker 2000-2003)'
_computing_publication_material 'SHELXL-97 (Sheldrick, 1997)'
_computing_structure_refinement 'SHELXL-97 (Sheldrick, 1997)'
_computing_structure_solution 'SHELXS-97 (Sheldrick, 1990)'
_diffrn_ambient_temperature 150(2)
_diffrn_detector_area_resol_mean 9
_diffrn_measured_fraction_theta_full 0.981
_diffrn_measured_fraction_theta_max 0.981
_diffrn_measurement_device_type KappaCCD
_diffrn_measurement_method \w-scans
_diffrn_radiation_monochromator graphite
_diffrn_radiation_source 'fine-focus sealed tube'
_diffrn_radiation_type MoK\a
_diffrn_radiation_wavelength 0.71073
_diffrn_reflns_av_R_equivalents 0.1688
_diffrn_reflns_av_sigmaI/netI 0.0880
_diffrn_reflns_limit_h_max 6
_diffrn_reflns_limit_h_min -5
_diffrn_reflns_limit_k_max 16
_diffrn_reflns_limit_k_min -16
_diffrn_reflns_limit_l_max 26
_diffrn_reflns_limit_l_min -26
_diffrn_reflns_number 9969
_diffrn_reflns_theta_full 25.03
_diffrn_reflns_theta_max 25.03
_diffrn_reflns_theta_min 5.11
_exptl_absorpt_coefficient_mu 0.136
_exptl_absorpt_correction_type none
_exptl_crystal_colour colourless
_exptl_crystal_density_diffrn 1.511
_exptl_crystal_density_method 'not measured'
_exptl_crystal_description lath
_exptl_crystal_F_000 776
_exptl_crystal_size_max 0.42
_exptl_crystal_size_mid 0.18
_exptl_crystal_size_min 0.06
_refine_diff_density_max 1.624
_refine_diff_density_min -0.633
_refine_diff_density_rms 0.212
_refine_ls_abs_structure_details 'Flack H D (1983), Acta Cryst. A39, 876-881'
_refine_ls_abs_structure_Flack 2(5)
_refine_ls_extinction_method none
_refine_ls_goodness_of_fit_ref 2.495
_refine_ls_hydrogen_treatment constr
_refine_ls_matrix_type full
_refine_ls_number_parameters 225
_refine_ls_number_reflns 1692
_refine_ls_number_restraints 362
_refine_ls_restrained_S_all 2.251
_refine_ls_R_factor_all 0.2087
_refine_ls_R_factor_gt 0.1818
_refine_ls_shift/su_max 0.010
_refine_ls_shift/su_mean 0.001
_refine_ls_structure_factor_coef Fsqd
_refine_ls_weighting_details 'calc w=1/[\s^2^(Fo^2^)+(0.1400P)^2^+0.0000P] where P=(Fo^2^+2Fc^2^)/3'
_refine_ls_weighting_scheme calc
_refine_ls_wR_factor_gt 0.4354
_refine_ls_wR_factor_ref 0.4479
_reflns_number_gt 1249
_reflns_number_total 1692
_reflns_threshold_expression >2sigma(I)
_cod_data_source_file jo701484w1.cif
_cod_data_source_block sfbf102
_cod_database_code 4023024

loop_
_symmetry_equiv_pos_as_xyz
'x, y, z'
'-x+1/2, -y, z+1/2'
'-x, y+1/2, -z+1/2'
'x+1/2, -y+1/2, -z'

loop_
_atom_site_label
_atom_site_type_symbol
_atom_site_fract_x
_atom_site_fract_y
_atom_site_fract_z
_atom_site_U_iso_or_equiv
_atom_site_adp_type
_atom_site_occupancy
_atom_site_symmetry_multiplicity
_atom_site_calc_flag
_atom_site_refinement_flags
F1 F 1.3977(18) 0.9184(6) 0.1379(4) 0.050(2) Uani 1 1 d U
F2 F 1.033(2) 0.9828(6) 0.1587(4) 0.054(2) Uani 1 1 d U
F3 F 0.5695(18) 0.5723(7) 0.1895(4) 0.056(2) Uani 1 1 d U
F4 F 0.9572(19) 0.5168(5) 0.1802(4) 0.050(2) Uani 1 1 d U
N1 N 1.069(2) 0.9168(8) 0.0433(5) 0.037(3) Uani 1 1 d U
H1 H 1.2261 0.9319 0.0335 0.044 Uiso 1 1 calc R
O1 O 0.689(2) 0.6682(8) 0.0907(5) 0.049(3) Uani 1 1 d U
O2 O 1.0822(19) 0.6899(7) 0.1252(4) 0.037(2) Uani 1 1 d U
O3 O 0.665(2) 0.9331(8) 0.0156(5) 0.047(3) Uani 1 1 d U
O4 O 0.9724(19) 1.0240(7) -0.0251(4) 0.038(2) Uani 1 1 d U
C1 C 0.862(3) 0.6564(10) 0.1263(6) 0.036(3) Uani 1 1 d U
C9 C 1.142(3) 0.7583(10) 0.0759(6) 0.038(3) Uani 1 1 d U
H9A H 1.0700 0.7362 0.0368 0.045 Uiso 1 1 calc R
H9B H 1.3285 0.7637 0.0711 0.045 Uiso 1 1 calc R
C8 C 1.032(3) 0.8527(9) 0.0919(6) 0.034(2) Uani 1 1 d U
H8 H 0.8448 0.8446 0.0977 0.040 Uiso 1 1 calc R
C7 C 1.141(3) 0.8998(10) 0.1504(6) 0.040(3) Uani 1 1 d U
C6 C 1.134(3) 0.8460(10) 0.2120(6) 0.037(3) Uani 1 1 d U
H6A H 1.2278 0.7863 0.2077 0.045 Uiso 1 1 calc R
H6B H 1.2206 0.8839 0.2436 0.045 Uiso 1 1 calc R
C5 C 0.869(3) 0.8259(10) 0.2320(6) 0.037(3) Uani 1 1 d U
H5 H 0.7575 0.8780 0.2349 0.044 Uiso 1 1 calc R
C4 C 0.776(3) 0.7441(8) 0.2460(7) 0.032(3) Uiso 1 1 d U
H4 H 0.6066 0.7435 0.2607 0.038 Uiso 1 1 calc R
C3 C 0.906(3) 0.6497(10) 0.2413(6) 0.042(3) Uani 1 1 d U
H3A H 1.0924 0.6591 0.2410 0.051 Uiso 1 1 calc R
H3B H 0.8631 0.6117 0.2776 0.051 Uiso 1 1 calc R
C2 C 0.833(3) 0.5990(10) 0.1872(7) 0.044(3) Uani 1 1 d U
C11 C 0.876(3) 0.9565(9) 0.0108(6) 0.036(3) Uani 1 1 d U
C12 C 0.797(4) 1.0697(12) -0.0663(9) 0.056(4) Uani 1 1 d U
H12A H 0.6268 1.0743 -0.0472 0.067 Uiso 1 1 calc R
H12B H 0.7808 1.0331 -0.1044 0.067 Uiso 1 1 calc R
C13 C 0.897(3) 1.1641(10) -0.0795(6) 0.039(3) Uani 1 1 d U
C14 C 1.120(3) 1.1751(11) -0.1155(6) 0.041(3) Uani 1 1 d U
H14 H 1.2050 1.1204 -0.1292 0.049 Uiso 1 1 calc R
C15 C 1.215(3) 1.2591(12) -0.1310(6) 0.047(3) Uani 1 1 d U
H15 H 1.3664 1.2647 -0.1543 0.056 Uiso 1 1 calc R
C16 C 1.075(4) 1.3415(12) -0.1103(8) 0.055(4) Uani 1 1 d U
H16 H 1.1358 1.4023 -0.1203 0.066 Uiso 1 1 calc R
C17 C 0.853(4) 1.3320(12) -0.0759(8) 0.055(4) Uani 1 1 d U
H17 H 0.7609 1.3863 -0.0641 0.066 Uiso 1 1 calc R
C18 C 0.767(3) 1.2450(10) -0.0589(8) 0.041(3) Uiso 1 1 d U
H18 H 0.6219 1.2392 -0.0336 0.049 Uiso 1 1 calc R

loop_
_atom_site_aniso_label
_atom_site_aniso_U_11
_atom_site_aniso_U_22
_atom_site_aniso_U_33
_atom_site_aniso_U_23
_atom_site_aniso_U_13
_atom_site_aniso_U_12
F1 0.044(4) 0.072(5) 0.032(4) -0.003(4) -0.007(4) -0.016(4)
F2 0.075(6) 0.044(4) 0.043(5) -0.008(3) -0.015(5) 0.004(4)
F3 0.039(5) 0.075(6) 0.056(5) 0.002(5) 0.014(4) -0.009(4)
F4 0.065(6) 0.044(4) 0.041(4) 0.002(3) 0.016(4) 0.002(4)
N1 0.030(5) 0.054(6) 0.028(5) 0.007(4) 0.007(4) 0.001(5)
O1 0.043(6) 0.066(7) 0.039(5) 0.000(5) -0.006(4) -0.011(6)
O2 0.038(5) 0.045(5) 0.029(4) -0.002(4) -0.006(4) -0.005(4)
O3 0.037(5) 0.060(6) 0.043(6) 0.001(5) 0.000(5) -0.007(5)
O4 0.037(5) 0.047(5) 0.031(5) 0.006(4) -0.008(4) -0.006(4)
C1 0.027(5) 0.047(6) 0.032(5) -0.006(5) 0.005(5) 0.005(5)
C9 0.039(8) 0.050(6) 0.025(7) 0.003(5) -0.003(5) 0.000(6)
C8 0.026(6) 0.046(5) 0.028(5) 0.005(4) 0.004(5) -0.003(5)
C7 0.046(7) 0.042(6) 0.031(5) 0.007(5) -0.002(5) 0.003(6)
C6 0.036(7) 0.044(6) 0.032(6) -0.003(5) -0.011(5) -0.002(6)
C5 0.038(7) 0.050(6) 0.022(6) -0.004(5) 0.000(5) 0.007(6)
C3 0.047(8) 0.050(6) 0.030(5) 0.008(5) 0.003(6) 0.000(7)
C2 0.043(7) 0.037(6) 0.052(7) 0.004(5) 0.000(6) -0.007(5)
C11 0.047(7) 0.034(6) 0.028(6) -0.002(4) 0.004(6) 0.002(6)
C12 0.049(9) 0.062(8) 0.057(9) 0.016(7) -0.023(7) -0.003(7)
C13 0.035(7) 0.055(6) 0.027(6) 0.005(5) -0.009(5) 0.003(6)
C14 0.041(7) 0.057(6) 0.023(6) -0.002(6) -0.005(5) 0.012(6)
C15 0.058(9) 0.073(8) 0.009(6) 0.010(6) 0.001(5) 0.002(6)
C16 0.065(9) 0.053(6) 0.048(8) 0.009(7) -0.015(7) -0.008(7)
C17 0.057(8) 0.059(7) 0.050(9) -0.018(7) -0.016(6) 0.020(8)

loop_
_atom_type_symbol
_atom_type_description
_atom_type_scat_dispersion_real
_atom_type_scat_dispersion_imag
_atom_type_scat_source
C C 0.0033 0.0016 'International Tables Vol C Tables 4.2.6.8 and 6.1.1.4'
H H 0.0000 0.0000 'International Tables Vol C Tables 4.2.6.8 and 6.1.1.4'
N N 0.0061 0.0033 'International Tables Vol C Tables 4.2.6.8 and 6.1.1.4'
O O 0.0106 0.0060 'International Tables Vol C Tables 4.2.6.8 and 6.1.1.4'
F F 0.0171 0.0103 'International Tables Vol C Tables 4.2.6.8 and 6.1.1.4'

loop_
_geom_angle_atom_site_label_1
_geom_angle_atom_site_label_2
_geom_angle_atom_site_label_3
_geom_angle
C11 N1 C8 123.8(12)
C1 O2 C9 117.3(11)
C11 O4 C12 116.5(13)
O1 C1 O2 129.0(14)
O1 C1 C2 123.2(13)
O2 C1 C2 107.7(12)
O2 C9 C8 109.4(11)
N1 C8 C9 110.2(11)
N1 C8 C7 106.9(10)
C9 C8 C7 115.8(12)
F2 C7 F1 105.8(11)
F2 C7 C6 108.1(12)
F1 C7 C6 106.5(12)
F2 C7 C8 109.9(11)
F1 C7 C8 106.0(11)
C6 C7 C8 119.7(11)
C5 C6 C7 111.9(12)
C4 C5 C6 126.5(14)
C5 C4 C3 127.6(14)
C2 C3 C4 112.3(13)
F4 C2 F3 104.0(11)
F4 C2 C3 113.5(14)
F3 C2 C3 111.2(13)
F4 C2 C1 107.9(12)
F3 C2 C1 105.1(12)
C3 C2 C1 114.4(11)
O3 C11 O4 128.1(14)
O3 C11 N1 123.1(13)
O4 C11 N1 108.8(13)
O4 C12 C13 107.8(13)
C18 C13 C14 119.0(13)
C18 C13 C12 120.6(14)
C14 C13 C12 120.3(15)
C15 C14 C13 123.2(15)
C14 C15 C16 116.7(15)
C17 C16 C15 120.8(15)
C18 C17 C16 120.7(15)
C17 C18 C13 119.5(15)

loop_
_geom_bond_atom_site_label_1
_geom_bond_atom_site_label_2
_geom_bond_distance
F1 C7 1.41(2)
F2 C7 1.326(17)
F3 C2 1.440(19)
F4 C2 1.351(17)
N1 C11 1.365(19)
N1 C8 1.420(17)
O1 C1 1.211(18)
O2 C1 1.256(18)
O2 C9 1.491(17)
O3 C11 1.17(2)
O4 C11 1.345(17)
O4 C12 1.448(18)
C1 C2 1.58(2)
C9 C8 1.51(2)
C8 C7 1.56(2)
C7 C6 1.556(19)
C6 C5 1.49(2)
C5 C4 1.303(19)
C4 C3 1.514(19)
C3 C2 1.44(2)
C12 C13 1.48(2)
C13 C18 1.41(2)
C13 C14 1.42(2)
C14 C15 1.34(2)
C15 C16 1.46(3)
C16 C17 1.40(3)
C17 C18 1.37(2)

loop_
_geom_torsion_atom_site_label_1
_geom_torsion_atom_site_label_2
_geom_torsion_atom_site_label_3
_geom_torsion_atom_site_label_4
_geom_torsion
C9 O2 C1 O1 4(2)
C9 O2 C1 C2 -171.6(10)
C1 O2 C9 C8 78.0(15)
C11 N1 C8 C9 116.1(14)
C11 N1 C8 C7 -117.3(14)
O2 C9 C8 N1 -175.3(11)
O2 C9 C8 C7 63.2(15)
N1 C8 C7 F2 55.4(15)
C9 C8 C7 F2 178.7(11)
N1 C8 C7 F1 -58.4(13)
C9 C8 C7 F1 64.8(14)
N1 C8 C7 C6 -178.6(12)
C9 C8 C7 C6 -55.4(18)
F2 C7 C6 C5 64.1(16)
F1 C7 C6 C5 177.3(11)
C8 C7 C6 C5 -62.7(17)
C7 C6 C5 C4 125.4(15)
C6 C5 C4 C3 -4(2)
C5 C4 C3 C2 -99.8(18)
C4 C3 C2 F4 176.5(12)
C4 C3 C2 F3 -66.7(15)
C4 C3 C2 C1 52.1(18)
O1 C1 C2 F4 107.7(16)
O2 C1 C2 F4 -76.4(14)
O1 C1 C2 F3 -2.8(19)
O2 C1 C2 F3 173.1(11)
O1 C1 C2 C3 -124.9(17)
O2 C1 C2 C3 50.9(17)
C12 O4 C11 O3 -5(2)
C12 O4 C11 N1 175.8(13)
C8 N1 C11 O3 -9(2)
C8 N1 C11 O4 170.6(11)
C11 O4 C12 C13 154.3(13)
O4 C12 C13 C18 -113.0(16)
O4 C12 C13 C14 69.6(18)
C18 C13 C14 C15 0(2)
C12 C13 C14 C15 177.6(14)
C13 C14 C15 C16 -1(2)
C14 C15 C16 C17 0(2)
C15 C16 C17 C18 2(3)
C16 C17 C18 C13 -4(2)
C14 C13 C18 C17 2(2)
C12 C13 C18 C17 -175.0(15)

loop_
_cod_related_entry_id
_cod_related_entry_database
_cod_related_entry_code
1 ChemSpider 30658597
